data_7714969
loop_
_publ_author_name
'Jia, Shuwen'
'Shang, Mengjia'
'Jin, Sai'
'Zhu, Xinrui'
'Cai, Yuanyuan'
'Li, Dongfeng'

_publ_section_title
;
 Electron transfer coupled spin transition in cyano-bridged mixed-valence
 {FeIII2FeII2} molecular squares.
;
_journal_issue 6
_journal_name_full 'Dalton transactions (Cambridge, England : 2003)'
_journal_page_first 2807
_journal_page_last 2814
_journal_paper_doi 10.1039/d3dt03208f
_journal_volume 53
_journal_year 2024
_chemical_formula_moiety 'C96 H88 B2 Fe4 N26, 2(Cl O4)'
_chemical_formula_sum 'C96 H88 B2 Cl2 Fe4 N26 O8'
_chemical_formula_weight 2049.84
_space_group_crystal_system triclinic
_space_group_IT_number 2
_space_group_name_Hall '-P 1'
_space_group_name_H-M_alt 'P -1'
_atom_sites_solution_hydrogens geom
_atom_sites_solution_primary dual
_audit_creation_date 2023-12-28
_audit_creation_method
;
Olex2 1.3
(compiled 2020.11.12 svn.r5f609507 for OlexSys, GUI svn.r6408)
;
_audit_update_record
;
2023-12-28 deposited with the CCDC.	2024-01-09 downloaded from the CCDC.
;
_cell_angle_alpha 107.075(9)
_cell_angle_beta 94.534(10)
_cell_angle_gamma 104.418(9)
_cell_formula_units_Z 1
_cell_length_a 11.684(2)
_cell_length_b 14.378(3)
_cell_length_c 16.243(3)
_cell_measurement_reflns_used 9921
_cell_measurement_temperature 200.0
_cell_measurement_theta_max 52.139
_cell_measurement_theta_min 2.510
_cell_volume 2491.9(8)
_computing_cell_refinement 'SAINT V8.40B (?, 2016)'
_computing_data_collection 'Bruker APEX2'
_computing_data_reduction 'SAINT V8.40B (?, 2016)'
_computing_molecular_graphics 'Olex2 1.3 (Dolomanov et al., 2009)'
_computing_publication_material 'Olex2 1.3 (Dolomanov et al., 2009)'
_computing_structure_refinement 'SHELXL 2018/3 (Sheldrick, 2015)'
_computing_structure_solution 'SHELXT 2018/2 (Sheldrick, 2018)'
_diffrn_ambient_temperature 200.0
_diffrn_detector 'Bruker Photon III 28 detector'
_diffrn_detector_area_resol_mean ' 7.39 for PHOTON III'
_diffrn_detector_type 'Bruker Photon III 28'
_diffrn_measured_fraction_theta_full 0.992
_diffrn_measured_fraction_theta_max 0.992
_diffrn_measurement_device 'Bruker D8 Venture'
_diffrn_radiation_monochromator 'Metaljet Helios MX'
_diffrn_radiation_probe x-ray
_diffrn_radiation_type Synchrotron
_diffrn_radiation_wavelength 1.34139
_diffrn_radiation_xray_symbol 'Ga K\a'
_diffrn_reflns_av_R_equivalents 0.0952
_diffrn_reflns_av_unetI/netI 0.0923
_diffrn_reflns_Laue_measured_fraction_full 0.992
_diffrn_reflns_Laue_measured_fraction_max 0.992
_diffrn_reflns_limit_h_max 13
_diffrn_reflns_limit_h_min -13
_diffrn_reflns_limit_k_max 16
_diffrn_reflns_limit_k_min -16
_diffrn_reflns_limit_l_max 18
_diffrn_reflns_limit_l_min -18
_diffrn_reflns_number 29759
_diffrn_reflns_point_group_measured_fraction_full 0.992
_diffrn_reflns_point_group_measured_fraction_max 0.992
_diffrn_reflns_theta_full 51.248
_diffrn_reflns_theta_max 51.248
_diffrn_reflns_theta_min 2.510
_diffrn_source 'METALJET liquid metal X-ray source'
_diffrn_source_current 3.57
_diffrn_source_power 0.2497215
_diffrn_source_target Ga
_diffrn_source_type 'Sealed X-ray tube'
_diffrn_source_voltage 69.95
_diffrn_standards_number 0
_exptl_absorpt_coefficient_mu 3.857
_exptl_absorpt_correction_T_max 0.7505
_exptl_absorpt_correction_T_min 0.3713
_exptl_absorpt_correction_type multi-scan
_exptl_absorpt_process_details 'SADABS-2016/2 (Bruker,2016/2) was used for absorption correction.'
_exptl_crystal_colour 'metallic dark black'
_exptl_crystal_colour_lustre metallic
_exptl_crystal_colour_modifier dark
_exptl_crystal_colour_primary black
_exptl_crystal_density_diffrn 1.366
_exptl_crystal_description block
_exptl_crystal_F_000 1058
_exptl_crystal_size_max 0.14
_exptl_crystal_size_mid 0.12
_exptl_crystal_size_min 0.11
_refine_diff_density_max 0.632
_refine_diff_density_min -0.635
_refine_diff_density_rms 0.089
_refine_ls_extinction_method none
_refine_ls_goodness_of_fit_ref 1.038
_refine_ls_hydrogen_treatment constr
_refine_ls_matrix_type full
_refine_ls_number_parameters 622
_refine_ls_number_reflns 8127
_refine_ls_number_restraints 0
_refine_ls_restrained_S_all 1.038
_refine_ls_R_factor_all 0.1157
_refine_ls_R_factor_gt 0.0790
_refine_ls_shift/su_max 0.000
_refine_ls_shift/su_mean 0.000
_refine_ls_structure_factor_coef Fsqd
_refine_ls_weighting_details 'w=1/[\s^2^(Fo^2^)+(0.1392P)^2^] where P=(Fo^2^+2Fc^2^)/3'
_refine_ls_weighting_scheme calc
_refine_ls_wR_factor_gt 0.2063
_refine_ls_wR_factor_ref 0.2287
_reflns_Friedel_coverage 0.000
_reflns_number_gt 5173
_reflns_number_total 8127
_reflns_threshold_expression 'I > 2\s(I)'
_cod_data_source_file d3dt03208f2.cif
_cod_data_source_block 1-200K
_cod_depositor_comments
;
The following automatic conversions were performed:

data item '_diffrn_radiation_probe' value 'X-ray' was changed to
'x-ray' in accordance with the
/home/data/users/saulius/crontab/automatic-downloads/rss-feeds/RSC/lib/dictionaries/cif_core.dic
dictionary named 'cif_core.dic' version 2.4.2 last updated on
2011-04-26.

Automatic conversion script
Id: cif_fix_values 8170 2020-07-09 18:12:32Z antanas 

 Adding full bibliography for 7714965--7714970.cif.
;
_cod_original_cell_volume 2492.0(9)
_cod_database_code 7714969
_shelx_shelxl_version_number 2018/3
_shelx_space_group_comment
;
The symmetry employed for this shelxl refinement is uniquely defined
by the following loop, which should always be used as a source of
symmetry information in preference to the above space-group names.
They are only intended as comments.
;
_shelx_estimated_absorpt_t_max 0.676
_shelx_estimated_absorpt_t_min 0.614
_olex2_refinement_description
;
1. Fixed Uiso
 At 1.2 times of:
  All B(H) groups, All C(H) groups, All C(H,H) groups
2.a Ternary CH refined with riding coordinates:
 B1(H1)
2.b Secondary CH2 refined with riding coordinates:
 C38(H38A,H38B), C19(H19A,H19B), C30(H30A,H30B), C37(H37A,H37B), C18(H18A,
 H18B), C31(H31A,H31B)
2.c Aromatic/amide H refined with riding coordinates:
 C7(H7), C32(H32), C11(H11), C10(H10), C48(H48), C4(H4), C40(H40), C21(H21),
 C6(H6), C12(H12), C9(H9), C29(H29), C13(H13), C41(H41), C8(H8), C46(H46),
 C45(H45), C43(H43), C5(H5), C15(H15), C14(H14), C44(H44), C22(H22), C33(H33),
 C27(H27), C35(H35), C16(H16), C25(H25), C26(H26), C24(H24), C34(H34)
;
_olex2_submission_special_instructions 'No special instructions were received'

loop_
_space_group_symop_operation_xyz
'x, y, z'
'-x, -y, -z'

loop_
_atom_site_label
_atom_site_type_symbol
_atom_site_fract_x
_atom_site_fract_y
_atom_site_fract_z
_atom_site_U_iso_or_equiv
_atom_site_adp_type
_atom_site_occupancy
_atom_site_site_symmetry_order
_atom_site_calc_flag
_atom_site_refinement_flags_posn
_atom_site_refinement_flags_adp
_atom_site_refinement_flags_occupancy
_atom_site_disorder_assembly
_atom_site_disorder_group
Fe2 Fe 0.67856(7) 0.67897(5) 0.18646(4) 0.0550(3) Uani 1 1 d . . . . .
Fe1 Fe 0.69242(7) 0.32219(5) 0.01025(5) 0.0548(3) Uani 1 1 d . . . . .
Cl1 Cl 0.2041(2) 0.20701(15) 0.35517(14) 0.1065(6) Uani 1 1 d . . . . .
N5 N 0.8406(4) 0.3267(3) 0.0821(3) 0.0607(11) Uani 1 1 d . . . . .
N9 N 0.8182(4) 0.7804(3) 0.1448(3) 0.0648(12) Uani 1 1 d . . . . .
N2 N 0.4634(4) 0.3111(3) -0.1043(3) 0.0621(11) Uani 1 1 d . . . . .
N4 N 0.6785(4) 0.1767(3) -0.0505(3) 0.0596(11) Uani 1 1 d . . . . .
N6 N 0.5988(4) 0.2795(3) 0.0955(3) 0.0611(11) Uani 1 1 d . . . . .
N11 N 0.6941(4) 0.1159(3) -0.0029(3) 0.0646(12) Uani 1 1 d . . . . .
N7 N 0.6985(4) 0.8359(3) 0.2807(3) 0.0596(11) Uani 1 1 d . . . . .
N1 N 0.7063(4) 0.5455(3) 0.1050(3) 0.0642(12) Uani 1 1 d . . . . .
N8 N 0.7928(4) 0.6724(3) 0.3021(3) 0.0638(12) Uani 1 1 d . . . . .
N13 N 0.6244(4) 0.2088(3) 0.1281(3) 0.0694(13) Uani 1 1 d . . . . .
N10 N 0.5503(4) 0.5886(3) 0.2462(3) 0.0636(12) Uani 1 1 d . . . . .
N12 N 0.8407(4) 0.2503(3) 0.1167(3) 0.0668(12) Uani 1 1 d . . . . .
C2 C 0.5489(5) 0.3152(3) -0.0611(3) 0.0577(13) Uani 1 1 d . . . . .
C38 C 0.5874(5) 0.8458(4) 0.3180(3) 0.0646(14) Uani 1 1 d . . . . .
H38A H 0.561801 0.791604 0.344341 0.077 Uiso 1 1 calc R U . . .
H38B H 0.522949 0.834816 0.269824 0.077 Uiso 1 1 calc R U . . .
N3 N 0.8398(5) 0.3934(3) -0.1195(3) 0.0843(15) Uani 1 1 d . . . . .
C39 C 0.6011(5) 0.9470(4) 0.3862(3) 0.0661(15) Uani 1 1 d . . . . .
C7 C 0.9538(5) 0.3882(4) 0.1011(4) 0.0744(17) Uani 1 1 d . . . . .
H7 H 0.979691 0.447608 0.085106 0.089 Uiso 1 1 calc R U . . .
C1 C 0.7040(5) 0.4622(4) 0.0681(3) 0.0591(13) Uani 1 1 d . . . . .
C3 C 0.7845(5) 0.3659(4) -0.0718(4) 0.0620(14) Uani 1 1 d . . . . .
C32 C 0.9023(6) 0.7535(4) 0.0974(4) 0.0730(16) Uani 1 1 d . . . . .
H32 H 0.895691 0.683412 0.072753 0.088 Uiso 1 1 calc R U . . .
C11 C 0.4729(6) 0.2514(5) 0.1878(4) 0.0814(18) Uani 1 1 d . . . . .
H11 H 0.410965 0.255629 0.222056 0.098 Uiso 1 1 calc R U . . .
C19 C 0.9209(5) 0.6764(4) 0.2898(3) 0.0672(15) Uani 1 1 d . . . . .
H19A H 0.962880 0.745510 0.290190 0.081 Uiso 1 1 calc R U . . .
H19B H 0.920046 0.628489 0.231632 0.081 Uiso 1 1 calc R U . . .
C10 C 0.5075(6) 0.3051(4) 0.1300(4) 0.0721(16) Uani 1 1 d . . . . .
H10 H 0.471073 0.352662 0.117470 0.087 Uiso 1 1 calc R U . . .
C36 C 0.8292(5) 0.8807(4) 0.1792(4) 0.0706(16) Uani 1 1 d . . . . .
C48 C 0.6499(5) 0.9661(4) 0.4701(4) 0.0736(16) Uani 1 1 d . . . . .
H48 H 0.669477 0.912425 0.485548 0.088 Uiso 1 1 calc R U . . .
C4 C 0.6644(5) 0.1226(4) -0.1349(3) 0.0644(14) Uani 1 1 d . . . . .
H4 H 0.651513 0.146952 -0.182297 0.077 Uiso 1 1 calc R U . . .
C30 C 0.7850(5) 0.7586(4) 0.3766(3) 0.0725(16) Uani 1 1 d . . . . .
H30A H 0.848205 0.771789 0.426358 0.087 Uiso 1 1 calc R U . . .
H30B H 0.706227 0.741446 0.395595 0.087 Uiso 1 1 calc R U . . .
C20 C 0.9918(5) 0.6508(4) 0.3585(4) 0.0693(15) Uani 1 1 d . . . . .
C40 C 0.5645(6) 1.0245(4) 0.3641(4) 0.0795(17) Uani 1 1 d . . . . .
H40 H 0.529518 1.012181 0.305695 0.095 Uiso 1 1 calc R U . . .
C21 C 1.0136(6) 0.5553(5) 0.3378(4) 0.0795(17) Uani 1 1 d . . . . .
H21 H 0.982767 0.507572 0.281066 0.095 Uiso 1 1 calc R U . . .
C37 C 0.7331(5) 0.9072(4) 0.2307(4) 0.0714(16) Uani 1 1 d . . . . .
H37A H 0.763335 0.977673 0.271389 0.086 Uiso 1 1 calc R U . . .
H37B H 0.662243 0.902720 0.190481 0.086 Uiso 1 1 calc R U . . .
C18 C 0.7341(5) 0.5743(4) 0.3150(4) 0.0739(16) Uani 1 1 d . . . . .
H18A H 0.765047 0.576064 0.374162 0.089 Uiso 1 1 calc R U . . .
H18B H 0.753934 0.518258 0.271928 0.089 Uiso 1 1 calc R U . . .
C6 C 0.6889(5) 0.0226(4) -0.0591(4) 0.0759(17) Uani 1 1 d . . . . .
H6 H 0.696295 -0.034156 -0.042742 0.091 Uiso 1 1 calc R U . . .
C12 C 0.5482(6) 0.1917(5) 0.1836(4) 0.0826(19) Uani 1 1 d . . . . .
H12 H 0.546965 0.145300 0.214969 0.099 Uiso 1 1 calc R U . . .
C47 C 0.6735(6) 1.0620(4) 0.5365(4) 0.0762(17) Uani 1 1 d . . . . .
C9 C 0.9529(6) 0.2652(4) 0.1569(4) 0.0815(18) Uani 1 1 d . . . . .
H9 H 0.976762 0.223393 0.186490 0.098 Uiso 1 1 calc R U . . .
C31 C 0.8003(5) 0.8519(4) 0.3498(4) 0.0729(16) Uani 1 1 d . . . . .
H31A H 0.803189 0.910836 0.400998 0.087 Uiso 1 1 calc R U . . .
H31B H 0.876791 0.866454 0.327167 0.087 Uiso 1 1 calc R U . . .
C29 C 1.0347(5) 0.7181(5) 0.4414(4) 0.0762(16) Uani 1 1 d . . . . .
H29 H 1.022160 0.783363 0.455869 0.091 Uiso 1 1 calc R U . . .
C17 C 0.5990(6) 0.5544(4) 0.3045(4) 0.0706(15) Uani 1 1 d . . . . .
C13 C 0.4299(5) 0.5659(4) 0.2313(4) 0.0715(16) Uani 1 1 d . . . . .
H13 H 0.393043 0.587688 0.188932 0.086 Uiso 1 1 calc R U . . .
C41 C 0.5790(6) 1.1184(4) 0.4264(4) 0.0832(18) Uani 1 1 d . . . . .
H41 H 0.550695 1.168827 0.411530 0.100 Uiso 1 1 calc R U . . .
C8 C 1.0268(6) 0.3516(5) 0.1474(4) 0.089(2) Uani 1 1 d . . . . .
H8 H 1.110300 0.380047 0.168249 0.107 Uiso 1 1 calc R U . . .
C46 C 0.7348(6) 1.0829(5) 0.6214(4) 0.0843(19) Uani 1 1 d . . . . .
H46 H 0.758699 1.030455 0.636043 0.101 Uiso 1 1 calc R U . . .
C45 C 0.7607(6) 1.1768(6) 0.6829(4) 0.095(2) Uani 1 1 d . . . . .
H45 H 0.804231 1.190603 0.739091 0.114 Uiso 1 1 calc R U . . .
C43 C 0.6607(6) 1.2368(5) 0.5786(5) 0.094(2) Uani 1 1 d . . . . .
H43 H 0.635629 1.289716 0.565671 0.112 Uiso 1 1 calc R U . . .
C5 C 0.6715(6) 0.0244(4) -0.1430(4) 0.0789(18) Uani 1 1 d . . . . .
H5 H 0.665451 -0.029360 -0.195339 0.095 Uiso 1 1 calc R U . . .
C28 C 1.0979(5) 0.6920(5) 0.5065(4) 0.0769(17) Uani 1 1 d . . . . .
C15 C 0.4094(7) 0.4784(5) 0.3354(5) 0.093(2) Uani 1 1 d . . . . .
H15 H 0.361294 0.440723 0.365850 0.112 Uiso 1 1 calc R U . . .
C14 C 0.3581(6) 0.5123(5) 0.2753(5) 0.088(2) Uani 1 1 d . . . . .
H14 H 0.273585 0.498892 0.264022 0.106 Uiso 1 1 calc R U . . .
C44 C 0.7215(7) 1.2519(6) 0.6610(5) 0.102(3) Uani 1 1 d . . . . .
H44 H 0.737027 1.316416 0.704393 0.122 Uiso 1 1 calc R U . . .
C22 C 1.0782(6) 0.5295(5) 0.3974(4) 0.0862(18) Uani 1 1 d . . . . .
H22 H 1.093274 0.465150 0.380970 0.103 Uiso 1 1 calc R U . . .
C33 C 0.9964(6) 0.8229(5) 0.0835(4) 0.091(2) Uani 1 1 d . . . . .
H33 H 1.054585 0.801423 0.050934 0.109 Uiso 1 1 calc R U . . .
C42 C 0.6371(5) 1.1383(4) 0.5136(4) 0.0741(17) Uani 1 1 d . . . . .
C23 C 1.1222(6) 0.5971(5) 0.4823(4) 0.0773(17) Uani 1 1 d . . . . .
O3 O 0.1301(7) 0.1389(5) 0.3880(5) 0.176(3) Uani 1 1 d . . . . .
C27 C 1.1351(6) 0.7601(6) 0.5926(4) 0.093(2) Uani 1 1 d . . . . .
H27 H 1.115768 0.822718 0.608582 0.112 Uiso 1 1 calc R U . . .
C35 C 0.9215(6) 0.9550(5) 0.1678(5) 0.098(2) Uani 1 1 d . . . . .
H35 H 0.927520 1.024863 0.193442 0.118 Uiso 1 1 calc R U . . .
C16 C 0.5325(6) 0.5003(5) 0.3506(4) 0.0865(19) Uani 1 1 d . . . . .
H16 H 0.570900 0.478423 0.392190 0.104 Uiso 1 1 calc R U . . .
C25 C 1.2306(7) 0.6416(7) 0.6275(5) 0.112(3) Uani 1 1 d . . . . .
H25 H 1.278675 0.626496 0.668938 0.135 Uiso 1 1 calc R U . . .
C26 C 1.1988(7) 0.7353(7) 0.6527(5) 0.110(3) Uani 1 1 d . . . . .
H26 H 1.222211 0.779791 0.711259 0.132 Uiso 1 1 calc R U . . .
B1 B 0.7260(7) 0.1626(5) 0.0965(4) 0.0719(19) Uani 1 1 d . . . . .
H1 H 0.735991 0.111228 0.124543 0.086 Uiso 1 1 calc R U . . .
O1 O 0.2293(9) 0.3019(6) 0.4170(6) 0.219(4) Uani 1 1 d . . . . .
C24 C 1.1929(7) 0.5741(6) 0.5451(5) 0.105(2) Uani 1 1 d . . . . .
H24 H 1.213615 0.512058 0.529608 0.126 Uiso 1 1 calc R U . . .
O4 O 0.3082(8) 0.1796(7) 0.3393(7) 0.210(4) Uani 1 1 d . . . . .
C34 C 1.0046(7) 0.9252(6) 0.1182(6) 0.115(3) Uani 1 1 d . . . . .
H34 H 1.067359 0.974672 0.107872 0.138 Uiso 1 1 calc R U . . .
O2 O 0.1558(12) 0.2122(11) 0.2814(7) 0.302(7) Uani 1 1 d . . . . .

loop_
_atom_site_aniso_label
_atom_site_aniso_U_11
_atom_site_aniso_U_22
_atom_site_aniso_U_33
_atom_site_aniso_U_23
_atom_site_aniso_U_13
_atom_site_aniso_U_12
Fe2 0.0591(5) 0.0475(4) 0.0514(4) 0.0108(3) -0.0016(3) 0.0126(3)
Fe1 0.0585(5) 0.0455(4) 0.0544(4) 0.0147(3) 0.0001(3) 0.0092(3)
Cl1 0.1268(18) 0.0979(13) 0.1088(14) 0.0441(11) 0.0365(13) 0.0386(12)
N5 0.054(3) 0.055(2) 0.067(3) 0.019(2) -0.005(2) 0.010(2)
N9 0.072(3) 0.055(2) 0.066(3) 0.017(2) 0.003(2) 0.022(2)
N2 0.066(3) 0.058(2) 0.058(3) 0.014(2) -0.005(2) 0.020(2)
N4 0.056(3) 0.051(2) 0.065(3) 0.020(2) -0.004(2) 0.0064(19)
N6 0.064(3) 0.059(2) 0.057(2) 0.021(2) 0.002(2) 0.011(2)
N11 0.063(3) 0.052(2) 0.074(3) 0.022(2) 0.000(2) 0.010(2)
N7 0.058(3) 0.051(2) 0.060(2) 0.0096(19) 0.003(2) 0.0101(19)
N1 0.070(3) 0.054(2) 0.063(3) 0.015(2) -0.004(2) 0.016(2)
N8 0.059(3) 0.067(3) 0.060(2) 0.018(2) 0.001(2) 0.014(2)
N13 0.065(3) 0.070(3) 0.070(3) 0.036(2) -0.003(2) 0.001(2)
N10 0.067(3) 0.054(2) 0.065(3) 0.021(2) 0.000(2) 0.010(2)
N12 0.062(3) 0.062(3) 0.073(3) 0.024(2) -0.006(2) 0.015(2)
C2 0.061(3) 0.048(3) 0.060(3) 0.014(2) 0.000(3) 0.016(2)
C38 0.056(3) 0.057(3) 0.072(3) 0.009(3) 0.005(3) 0.016(2)
N3 0.093(4) 0.065(3) 0.076(3) 0.015(3) 0.013(3) -0.001(3)
C39 0.064(4) 0.065(3) 0.061(3) 0.013(3) 0.012(3) 0.012(3)
C7 0.065(4) 0.054(3) 0.084(4) 0.012(3) -0.001(3) -0.001(3)
C1 0.065(4) 0.052(3) 0.054(3) 0.017(2) -0.006(2) 0.010(2)
C3 0.073(4) 0.047(3) 0.059(3) 0.015(2) 0.004(3) 0.009(2)
C32 0.081(4) 0.068(3) 0.074(4) 0.019(3) 0.022(3) 0.028(3)
C11 0.077(5) 0.081(4) 0.077(4) 0.026(3) 0.017(3) 0.004(3)
C19 0.060(4) 0.083(4) 0.061(3) 0.027(3) 0.005(3) 0.020(3)
C10 0.070(4) 0.070(3) 0.072(3) 0.022(3) 0.011(3) 0.014(3)
C36 0.061(4) 0.064(3) 0.083(4) 0.018(3) 0.013(3) 0.017(3)
C48 0.075(4) 0.067(3) 0.067(3) 0.012(3) 0.012(3) 0.011(3)
C4 0.066(4) 0.057(3) 0.060(3) 0.008(2) 0.005(3) 0.014(2)
C30 0.062(4) 0.093(4) 0.057(3) 0.016(3) 0.004(3) 0.025(3)
C20 0.066(4) 0.080(4) 0.064(3) 0.028(3) 0.003(3) 0.021(3)
C40 0.084(5) 0.075(4) 0.081(4) 0.024(3) 0.026(3) 0.024(3)
C21 0.072(4) 0.096(4) 0.074(4) 0.031(3) 0.001(3) 0.028(3)
C37 0.073(4) 0.055(3) 0.082(4) 0.014(3) 0.010(3) 0.020(3)
C18 0.073(4) 0.092(4) 0.069(3) 0.047(3) 0.006(3) 0.022(3)
C6 0.074(4) 0.043(3) 0.103(5) 0.021(3) -0.002(3) 0.012(3)
C12 0.080(5) 0.073(4) 0.080(4) 0.033(3) 0.004(3) -0.013(3)
C47 0.077(4) 0.067(3) 0.072(4) 0.009(3) 0.026(3) 0.009(3)
C9 0.086(5) 0.073(4) 0.081(4) 0.025(3) -0.012(3) 0.024(3)
C31 0.065(4) 0.070(3) 0.065(3) 0.003(3) 0.004(3) 0.010(3)
C29 0.069(4) 0.091(4) 0.066(3) 0.023(3) 0.005(3) 0.024(3)
C17 0.073(4) 0.064(3) 0.071(4) 0.022(3) 0.011(3) 0.012(3)
C13 0.056(4) 0.067(3) 0.082(4) 0.017(3) 0.002(3) 0.010(3)
C41 0.087(5) 0.067(4) 0.099(5) 0.026(3) 0.032(4) 0.023(3)
C8 0.068(4) 0.076(4) 0.098(5) 0.008(3) -0.016(4) 0.009(3)
C46 0.082(5) 0.084(4) 0.070(4) 0.009(3) 0.017(3) 0.012(3)
C45 0.088(5) 0.094(5) 0.075(4) 0.000(4) 0.026(4) 0.008(4)
C43 0.099(5) 0.072(4) 0.095(5) 0.013(4) 0.036(4) 0.011(3)
C5 0.090(5) 0.048(3) 0.087(4) 0.010(3) 0.007(3) 0.016(3)
C28 0.069(4) 0.097(4) 0.062(3) 0.029(3) 0.005(3) 0.018(3)
C15 0.101(6) 0.091(5) 0.088(5) 0.039(4) 0.017(4) 0.015(4)
C14 0.061(4) 0.084(4) 0.102(5) 0.023(4) 0.011(4) -0.001(3)
C44 0.086(5) 0.087(5) 0.099(5) -0.009(4) 0.040(4) 0.003(4)
C22 0.079(5) 0.089(4) 0.092(5) 0.039(4) 0.008(4) 0.017(3)
C33 0.084(5) 0.095(5) 0.102(5) 0.034(4) 0.037(4) 0.031(4)
C42 0.066(4) 0.071(4) 0.075(4) 0.011(3) 0.027(3) 0.012(3)
C23 0.067(4) 0.080(4) 0.080(4) 0.034(3) 0.004(3) 0.007(3)
O3 0.200(7) 0.131(5) 0.210(7) 0.074(5) 0.102(6) 0.025(4)
C27 0.073(4) 0.131(6) 0.065(4) 0.032(4) 0.000(3) 0.015(4)
C35 0.085(5) 0.069(4) 0.150(6) 0.039(4) 0.052(5) 0.025(3)
C16 0.072(5) 0.100(5) 0.095(5) 0.051(4) 0.013(4) 0.016(4)
C25 0.095(6) 0.137(7) 0.101(6) 0.072(5) -0.023(4) -0.002(5)
C26 0.096(6) 0.143(7) 0.077(4) 0.050(5) -0.009(4) 0.000(5)
B1 0.078(5) 0.064(4) 0.077(4) 0.036(3) 0.000(4) 0.015(3)
O1 0.284(11) 0.119(5) 0.213(8) 0.022(5) 0.099(8) 0.007(6)
C24 0.088(5) 0.122(6) 0.110(6) 0.074(5) -0.013(4) 0.006(4)
O4 0.172(8) 0.251(9) 0.289(10) 0.129(8) 0.119(8) 0.129(7)
C34 0.101(6) 0.094(5) 0.162(8) 0.053(5) 0.058(6) 0.023(4)
O2 0.295(14) 0.477(19) 0.213(10) 0.215(12) -0.020(9) 0.145(12)

loop_
_atom_type_symbol
_atom_type_description
_atom_type_scat_dispersion_real
_atom_type_scat_dispersion_imag
_atom_type_scat_source
C C 0.0137 0.0067 'International Tables Vol C Tables 4.2.6.8 and 6.1.1.4'
H H 0.0000 0.0000 'International Tables Vol C Tables 4.2.6.8 and 6.1.1.4'
B B 0.0070 0.0029 'International Tables Vol C Tables 4.2.6.8 and 6.1.1.4'
Cl Cl 0.3281 0.5435 'International Tables Vol C Tables 4.2.6.8 and 6.1.1.4'
Fe Fe -0.2673 2.5550 'International Tables Vol C Tables 4.2.6.8 and 6.1.1.4'
N N 0.0241 0.0134 'International Tables Vol C Tables 4.2.6.8 and 6.1.1.4'
O O 0.0389 0.0241 'International Tables Vol C Tables 4.2.6.8 and 6.1.1.4'

loop_
_geom_angle_atom_site_label_1
_geom_angle_atom_site_label_2
_geom_angle_atom_site_label_3
_geom_angle
_geom_angle_site_symmetry_1
_geom_angle_site_symmetry_3
_geom_angle_publ_flag
N9 Fe2 N7 75.58(15) . . ?
N9 Fe2 N8 97.77(17) . . ?
N9 Fe2 N10 172.39(15) . . ?
N2 Fe2 N9 94.58(17) 2_665 . ?
N2 Fe2 N7 91.67(15) 2_665 . ?
N2 Fe2 N8 163.31(17) 2_665 . ?
N2 Fe2 N10 90.73(18) 2_665 . ?
N1 Fe2 N9 94.21(17) . . ?
N1 Fe2 N2 98.91(16) . 2_665 ?
N1 Fe2 N7 165.91(17) . . ?
N1 Fe2 N8 91.36(16) . . ?
N1 Fe2 N10 90.33(17) . . ?
N8 Fe2 N7 80.64(15) . . ?
N10 Fe2 N7 98.86(15) . . ?
N10 Fe2 N8 76.00(17) . . ?
N5 Fe1 N4 86.79(16) . . ?
N6 Fe1 N5 89.12(19) . . ?
N6 Fe1 N4 88.48(18) . . ?
C2 Fe1 N5 178.78(18) . . ?
C2 Fe1 N4 92.02(18) . . ?
C2 Fe1 N6 91.2(2) . . ?
C2 Fe1 C3 89.1(2) . . ?
C1 Fe1 N5 93.90(19) . . ?
C1 Fe1 N4 179.30(19) . . ?
C1 Fe1 N6 91.4(2) . . ?
C1 Fe1 C2 87.3(2) . . ?
C1 Fe1 C3 87.7(2) . . ?
C3 Fe1 N5 90.7(2) . . ?
C3 Fe1 N4 92.35(19) . . ?
C3 Fe1 N6 179.13(18) . . ?
O1 Cl1 O3 106.8(5) . . ?
O1 Cl1 O4 111.2(6) . . ?
O4 Cl1 O3 110.3(5) . . ?
O2 Cl1 O3 114.5(7) . . ?
O2 Cl1 O1 107.7(8) . . ?
O2 Cl1 O4 106.3(7) . . ?
N12 N5 Fe1 119.6(3) . . ?
C7 N5 Fe1 133.1(4) . . ?
C7 N5 N12 107.0(4) . . ?
C32 N9 Fe2 126.4(4) . . ?
C36 N9 Fe2 115.7(4) . . ?
C36 N9 C32 117.4(5) . . ?
C2 N2 Fe2 172.3(4) . 2_665 ?
N11 N4 Fe1 119.7(3) . . ?
C4 N4 Fe1 132.3(4) . . ?
C4 N4 N11 107.8(4) . . ?
N13 N6 Fe1 119.5(4) . . ?
C10 N6 Fe1 132.6(4) . . ?
C10 N6 N13 107.9(5) . . ?
N4 N11 C6 108.6(4) . . ?
N4 N11 B1 118.6(4) . . ?
C6 N11 B1 132.5(5) . . ?
C38 N7 Fe2 113.5(3) . . ?
C37 N7 Fe2 105.8(3) . . ?
C37 N7 C38 111.2(4) . . ?
C37 N7 C31 110.1(4) . . ?
C31 N7 Fe2 104.0(3) . . ?
C31 N7 C38 111.9(4) . . ?
C1 N1 Fe2 166.1(4) . . ?
C19 N8 Fe2 114.1(3) . . ?
C30 N8 Fe2 104.8(3) . . ?
C30 N8 C19 112.5(4) . . ?
C30 N8 C18 110.1(5) . . ?
C18 N8 Fe2 106.0(3) . . ?
C18 N8 C19 109.1(4) . . ?
N6 N13 B1 119.0(5) . . ?
C12 N13 N6 108.3(5) . . ?
C12 N13 B1 132.7(5) . . ?
C17 N10 Fe2 115.6(4) . . ?
C17 N10 C13 117.2(5) . . ?
C13 N10 Fe2 127.2(4) . . ?
N5 N12 B1 118.3(4) . . ?
C9 N12 N5 109.1(4) . . ?
C9 N12 B1 132.2(5) . . ?
N2 C2 Fe1 179.4(5) . . ?
N7 C38 H38A 108.6 . . ?
N7 C38 H38B 108.6 . . ?
N7 C38 C39 114.5(4) . . ?
H38A C38 H38B 107.6 . . ?
C39 C38 H38A 108.6 . . ?
C39 C38 H38B 108.6 . . ?
C48 C39 C38 120.7(5) . . ?
C48 C39 C40 118.4(5) . . ?
C40 C39 C38 120.9(5) . . ?
N5 C7 H7 125.1 . . ?
N5 C7 C8 109.8(5) . . ?
C8 C7 H7 125.1 . . ?
N1 C1 Fe1 176.8(5) . . ?
N3 C3 Fe1 178.9(5) . . ?
N9 C32 H32 118.4 . . ?
N9 C32 C33 123.1(5) . . ?
C33 C32 H32 118.4 . . ?
C10 C11 H11 127.8 . . ?
C12 C11 H11 127.8 . . ?
C12 C11 C10 104.4(6) . . ?
N8 C19 H19A 108.6 . . ?
N8 C19 H19B 108.6 . . ?
N8 C19 C20 114.6(5) . . ?
H19A C19 H19B 107.6 . . ?
C20 C19 H19A 108.6 . . ?
C20 C19 H19B 108.6 . . ?
N6 C10 C11 109.7(6) . . ?
N6 C10 H10 125.1 . . ?
C11 C10 H10 125.1 . . ?
N9 C36 C37 115.7(5) . . ?
N9 C36 C35 122.7(5) . . ?
C35 C36 C37 121.6(5) . . ?
C39 C48 H48 118.1 . . ?
C39 C48 C47 123.7(6) . . ?
C47 C48 H48 118.1 . . ?
N4 C4 H4 125.2 . . ?
N4 C4 C5 109.7(6) . . ?
C5 C4 H4 125.2 . . ?
N8 C30 H30A 109.7 . . ?
N8 C30 H30B 109.7 . . ?
N8 C30 C31 109.8(5) . . ?
H30A C30 H30B 108.2 . . ?
C31 C30 H30A 109.7 . . ?
C31 C30 H30B 109.7 . . ?
C21 C20 C19 119.7(5) . . ?
C29 C20 C19 121.9(5) . . ?
C29 C20 C21 118.5(6) . . ?
C39 C40 H40 119.5 . . ?
C41 C40 C39 121.1(6) . . ?
C41 C40 H40 119.5 . . ?
C20 C21 H21 119.2 . . ?
C22 C21 C20 121.6(6) . . ?
C22 C21 H21 119.2 . . ?
N7 C37 C36 109.7(5) . . ?
N7 C37 H37A 109.7 . . ?
N7 C37 H37B 109.7 . . ?
C36 C37 H37A 109.7 . . ?
C36 C37 H37B 109.7 . . ?
H37A C37 H37B 108.2 . . ?
N8 C18 H18A 109.4 . . ?
N8 C18 H18B 109.4 . . ?
N8 C18 C17 111.0(5) . . ?
H18A C18 H18B 108.0 . . ?
C17 C18 H18A 109.4 . . ?
C17 C18 H18B 109.4 . . ?
N11 C6 H6 125.6 . . ?
N11 C6 C5 108.8(5) . . ?
C5 C6 H6 125.6 . . ?
N13 C12 C11 109.6(6) . . ?
N13 C12 H12 125.2 . . ?
C11 C12 H12 125.2 . . ?
C46 C47 C48 122.7(6) . . ?
C42 C47 C48 117.2(6) . . ?
C42 C47 C46 120.1(5) . . ?
N12 C9 H9 125.9 . . ?
N12 C9 C8 108.3(5) . . ?
C8 C9 H9 125.9 . . ?
N7 C31 C30 109.9(4) . . ?
N7 C31 H31A 109.7 . . ?
N7 C31 H31B 109.7 . . ?
C30 C31 H31A 109.7 . . ?
C30 C31 H31B 109.7 . . ?
H31A C31 H31B 108.2 . . ?
C20 C29 H29 119.3 . . ?
C20 C29 C28 121.4(6) . . ?
C28 C29 H29 119.3 . . ?
N10 C17 C18 116.0(5) . . ?
N10 C17 C16 123.3(6) . . ?
C16 C17 C18 120.6(6) . . ?
N10 C13 H13 118.8 . . ?
N10 C13 C14 122.3(6) . . ?
C14 C13 H13 118.8 . . ?
C40 C41 H41 120.4 . . ?
C40 C41 C42 119.2(6) . . ?
C42 C41 H41 120.4 . . ?
C7 C8 H8 127.1 . . ?
C9 C8 C7 105.9(5) . . ?
C9 C8 H8 127.1 . . ?
C47 C46 H46 119.2 . . ?
C45 C46 C47 121.5(7) . . ?
C45 C46 H46 119.2 . . ?
C46 C45 H45 120.8 . . ?
C46 C45 C44 118.4(7) . . ?
C44 C45 H45 120.8 . . ?
C44 C43 H43 121.1 . . ?
C44 C43 C42 117.7(7) . . ?
C42 C43 H43 121.1 . . ?
C4 C5 H5 127.4 . . ?
C6 C5 C4 105.2(5) . . ?
C6 C5 H5 127.4 . . ?
C23 C28 C29 118.5(5) . . ?
C23 C28 C27 121.1(6) . . ?
C27 C28 C29 120.5(6) . . ?
C14 C15 H15 120.8 . . ?
C14 C15 C16 118.4(7) . . ?
C16 C15 H15 120.8 . . ?
C13 C14 H14 120.1 . . ?
C15 C14 C13 119.8(6) . . ?
C15 C14 H14 120.1 . . ?
C45 C44 C43 123.2(6) . . ?
C45 C44 H44 118.4 . . ?
C43 C44 H44 118.4 . . ?
C21 C22 H22 119.7 . . ?
C21 C22 C23 120.7(6) . . ?
C23 C22 H22 119.7 . . ?
C32 C33 H33 120.8 . . ?
C32 C33 C34 118.3(6) . . ?
C34 C33 H33 120.8 . . ?
C47 C42 C41 120.2(5) . . ?
C47 C42 C43 118.9(6) . . ?
C41 C42 C43 120.8(6) . . ?
C28 C23 C24 118.6(6) . . ?
C22 C23 C28 119.3(6) . . ?
C22 C23 C24 122.1(7) . . ?
C28 C27 H27 120.3 . . ?
C26 C27 C28 119.5(8) . . ?
C26 C27 H27 120.3 . . ?
C36 C35 H35 120.8 . . ?
C34 C35 C36 118.4(6) . . ?
C34 C35 H35 120.8 . . ?
C17 C16 H16 120.5 . . ?
C15 C16 C17 119.0(7) . . ?
C15 C16 H16 120.5 . . ?
C26 C25 H25 119.4 . . ?
C24 C25 H25 119.4 . . ?
C24 C25 C26 121.1(7) . . ?
C27 C26 C25 119.9(7) . . ?
C27 C26 H26 120.0 . . ?
C25 C26 H26 120.0 . . ?
N11 B1 N13 106.9(5) . . ?
N11 B1 N12 107.2(5) . . ?
N11 B1 H1 111.7 . . ?
N13 B1 H1 111.7 . . ?
N12 B1 N13 107.5(5) . . ?
N12 B1 H1 111.7 . . ?
C23 C24 H24 120.2 . . ?
C25 C24 C23 119.6(8) . . ?
C25 C24 H24 120.2 . . ?
C33 C34 H34 120.0 . . ?
C35 C34 C33 120.0(7) . . ?
C35 C34 H34 120.0 . . ?

loop_
_geom_bond_atom_site_label_1
_geom_bond_atom_site_label_2
_geom_bond_distance
_geom_bond_site_symmetry_2
_geom_bond_publ_flag
Fe2 N9 2.194(5) . ?
Fe2 N2 2.105(5) 2_665 ?
Fe2 N7 2.268(4) . ?
Fe2 N1 2.104(4) . ?
Fe2 N8 2.256(4) . ?
Fe2 N10 2.208(5) . ?
Fe1 N5 1.986(4) . ?
Fe1 N4 1.992(4) . ?
Fe1 N6 1.974(5) . ?
Fe1 C2 1.924(6) . ?
Fe1 C1 1.920(5) . ?
Fe1 C3 1.926(6) . ?
Cl1 O3 1.396(6) . ?
Cl1 O1 1.380(7) . ?
Cl1 O4 1.388(7) . ?
Cl1 O2 1.314(9) . ?
N5 N12 1.373(6) . ?
N5 C7 1.349(7) . ?
N9 C32 1.357(7) . ?
N9 C36 1.354(6) . ?
N2 C2 1.154(7) . ?
N4 N11 1.361(6) . ?
N4 C4 1.337(6) . ?
N6 N13 1.359(6) . ?
N6 C10 1.325(7) . ?
N11 C6 1.367(6) . ?
N11 B1 1.530(8) . ?
N7 C38 1.496(7) . ?
N7 C37 1.487(7) . ?
N7 C31 1.492(7) . ?
N1 C1 1.163(6) . ?
N8 C19 1.514(7) . ?
N8 C30 1.485(6) . ?
N8 C18 1.491(7) . ?
N13 C12 1.346(7) . ?
N13 B1 1.550(9) . ?
N10 C17 1.338(7) . ?
N10 C13 1.348(7) . ?
N12 C9 1.354(7) . ?
N12 B1 1.530(8) . ?
C38 H38A 0.9900 . ?
C38 H38B 0.9900 . ?
C38 C39 1.509(6) . ?
N3 C3 1.142(7) . ?
C39 C48 1.355(8) . ?
C39 C40 1.415(8) . ?
C7 H7 0.9500 . ?
C7 C8 1.387(8) . ?
C32 H32 0.9500 . ?
C32 C33 1.371(9) . ?
C11 H11 0.9500 . ?
C11 C10 1.404(8) . ?
C11 C12 1.366(9) . ?
C19 H19A 0.9900 . ?
C19 H19B 0.9900 . ?
C19 C20 1.523(8) . ?
C10 H10 0.9500 . ?
C36 C37 1.510(8) . ?
C36 C35 1.382(8) . ?
C48 H48 0.9500 . ?
C48 C47 1.425(7) . ?
C4 H4 0.9500 . ?
C4 C5 1.404(8) . ?
C30 H30A 0.9900 . ?
C30 H30B 0.9900 . ?
C30 C31 1.502(8) . ?
C20 C21 1.406(8) . ?
C20 C29 1.373(7) . ?
C40 H40 0.9500 . ?
C40 C41 1.391(7) . ?
C21 H21 0.9500 . ?
C21 C22 1.371(9) . ?
C37 H37A 0.9900 . ?
C37 H37B 0.9900 . ?
C18 H18A 0.9900 . ?
C18 H18B 0.9900 . ?
C18 C17 1.518(8) . ?
C6 H6 0.9500 . ?
C6 C5 1.370(8) . ?
C12 H12 0.9500 . ?
C47 C46 1.414(9) . ?
C47 C42 1.403(9) . ?
C9 H9 0.9500 . ?
C9 C8 1.383(9) . ?
C31 H31A 0.9900 . ?
C31 H31B 0.9900 . ?
C29 H29 0.9500 . ?
C29 C28 1.432(8) . ?
C17 C16 1.380(8) . ?
C13 H13 0.9500 . ?
C13 C14 1.381(8) . ?
C41 H41 0.9500 . ?
C41 C42 1.436(9) . ?
C8 H8 0.9500 . ?
C46 H46 0.9500 . ?
C46 C45 1.367(8) . ?
C45 H45 0.9500 . ?
C45 C44 1.394(11) . ?
C43 H43 0.9500 . ?
C43 C44 1.396(10) . ?
C43 C42 1.441(8) . ?
C5 H5 0.9500 . ?
C28 C23 1.410(9) . ?
C28 C27 1.412(8) . ?
C15 H15 0.9500 . ?
C15 C14 1.372(9) . ?
C15 C16 1.379(9) . ?
C14 H14 0.9500 . ?
C44 H44 0.9500 . ?
C22 H22 0.9500 . ?
C22 C23 1.401(8) . ?
C33 H33 0.9500 . ?
C33 C34 1.388(9) . ?
C23 C24 1.427(9) . ?
C27 H27 0.9500 . ?
C27 C26 1.363(10) . ?
C35 H35 0.9500 . ?
C35 C34 1.379(9) . ?
C16 H16 0.9500 . ?
C25 H25 0.9500 . ?
C25 C26 1.439(11) . ?
C25 C24 1.363(10) . ?
C26 H26 0.9500 . ?
B1 H1 1.0000 . ?
C24 H24 0.9500 . ?
C34 H34 0.9500 . ?

loop_
_geom_torsion_atom_site_label_1
_geom_torsion_atom_site_label_2
_geom_torsion_atom_site_label_3
_geom_torsion_atom_site_label_4
_geom_torsion
_geom_torsion_site_symmetry_1
_geom_torsion_site_symmetry_2
_geom_torsion_site_symmetry_3
_geom_torsion_site_symmetry_4
_geom_torsion_publ_flag
Fe2 N9 C32 C33 -171.1(5) . . . . ?
Fe2 N9 C36 C37 -8.3(6) . . . . ?
Fe2 N9 C36 C35 172.2(5) . . . . ?
Fe2 N7 C38 C39 175.5(4) . . . . ?
Fe2 N7 C37 C36 -44.9(5) . . . . ?
Fe2 N7 C31 C30 -45.6(5) . . . . ?
Fe2 N8 C19 C20 -168.2(3) . . . . ?
Fe2 N8 C30 C31 -45.2(5) . . . . ?
Fe2 N8 C18 C17 -42.2(5) . . . . ?
Fe2 N10 C17 C18 -5.4(6) . . . . ?
Fe2 N10 C17 C16 177.3(4) . . . . ?
Fe2 N10 C13 C14 -177.1(4) . . . . ?
Fe1 N5 N12 C9 175.2(4) . . . . ?
Fe1 N5 N12 B1 1.4(6) . . . . ?
Fe1 N5 C7 C8 -173.7(4) . . . . ?
Fe1 N4 N11 C6 -175.6(3) . . . . ?
Fe1 N4 N11 B1 -1.9(6) . . . . ?
Fe1 N4 C4 C5 174.2(4) . . . . ?
Fe1 N6 N13 C12 -179.3(3) . . . . ?
Fe1 N6 N13 B1 -0.6(6) . . . . ?
Fe1 N6 C10 C11 179.5(4) . . . . ?
N5 N12 C9 C8 -0.7(7) . . . . ?
N5 N12 B1 N11 57.1(7) . . . . ?
N5 N12 B1 N13 -57.5(6) . . . . ?
N5 C7 C8 C9 -0.6(7) . . . . ?
N9 C32 C33 C34 -1.2(10) . . . . ?
N9 C36 C37 N7 37.2(7) . . . . ?
N9 C36 C35 C34 1.0(11) . . . . ?
N4 N11 C6 C5 0.7(6) . . . . ?
N4 N11 B1 N13 58.1(6) . . . . ?
N4 N11 B1 N12 -56.9(7) . . . . ?
N4 C4 C5 C6 0.8(7) . . . . ?
N6 N13 C12 C11 -0.2(6) . . . . ?
N6 N13 B1 N11 -57.1(6) . . . . ?
N6 N13 B1 N12 57.7(6) . . . . ?
N11 N4 C4 C5 -0.3(6) . . . . ?
N11 C6 C5 C4 -0.9(7) . . . . ?
N7 C38 C39 C48 -81.7(7) . . . . ?
N7 C38 C39 C40 97.7(6) . . . . ?
N8 C19 C20 C21 104.0(6) . . . . ?
N8 C19 C20 C29 -75.3(7) . . . . ?
N8 C30 C31 N7 64.9(6) . . . . ?
N8 C18 C17 N10 33.4(7) . . . . ?
N8 C18 C17 C16 -149.2(5) . . . . ?
N13 N6 C10 C11 0.9(6) . . . . ?
N10 C17 C16 C15 1.1(9) . . . . ?
N10 C13 C14 C15 -1.3(9) . . . . ?
N12 N5 C7 C8 0.2(6) . . . . ?
N12 C9 C8 C7 0.8(7) . . . . ?
C38 N7 C37 C36 -168.5(4) . . . . ?
C38 N7 C31 C30 77.2(5) . . . . ?
C38 C39 C48 C47 175.3(5) . . . . ?
C38 C39 C40 C41 -178.9(5) . . . . ?
C39 C48 C47 C46 -173.8(6) . . . . ?
C39 C48 C47 C42 3.9(9) . . . . ?
C39 C40 C41 C42 2.9(9) . . . . ?
C7 N5 N12 C9 0.3(6) . . . . ?
C7 N5 N12 B1 -173.5(5) . . . . ?
C32 N9 C36 C37 179.5(5) . . . . ?
C32 N9 C36 C35 0.0(9) . . . . ?
C32 C33 C34 C35 2.1(12) . . . . ?
C19 N8 C30 C31 79.4(6) . . . . ?
C19 N8 C18 C17 -165.5(4) . . . . ?
C19 C20 C21 C22 179.2(6) . . . . ?
C19 C20 C29 C28 177.9(5) . . . . ?
C10 N6 N13 C12 -0.4(5) . . . . ?
C10 N6 N13 B1 178.2(4) . . . . ?
C10 C11 C12 N13 0.8(6) . . . . ?
C36 N9 C32 C33 0.2(9) . . . . ?
C36 C35 C34 C33 -2.0(13) . . . . ?
C48 C39 C40 C41 0.6(9) . . . . ?
C48 C47 C46 C45 177.3(6) . . . . ?
C48 C47 C42 C41 -0.1(8) . . . . ?
C48 C47 C42 C43 -179.2(5) . . . . ?
C4 N4 N11 C6 -0.2(6) . . . . ?
C4 N4 N11 B1 173.4(5) . . . . ?
C30 N8 C19 C20 72.5(6) . . . . ?
C30 N8 C18 C17 70.6(5) . . . . ?
C20 C21 C22 C23 1.7(10) . . . . ?
C20 C29 C28 C23 3.9(9) . . . . ?
C20 C29 C28 C27 -176.3(6) . . . . ?
C40 C39 C48 C47 -4.1(9) . . . . ?
C40 C41 C42 C47 -3.1(9) . . . . ?
C40 C41 C42 C43 176.0(5) . . . . ?
C21 C20 C29 C28 -1.4(9) . . . . ?
C21 C22 C23 C28 0.9(9) . . . . ?
C21 C22 C23 C24 -178.0(7) . . . . ?
C37 N7 C38 C39 -65.4(6) . . . . ?
C37 N7 C31 C30 -158.6(4) . . . . ?
C37 C36 C35 C34 -178.5(7) . . . . ?
C18 N8 C19 C20 -49.9(6) . . . . ?
C18 N8 C30 C31 -158.8(5) . . . . ?
C18 C17 C16 C15 -176.1(6) . . . . ?
C6 N11 B1 N13 -130.1(6) . . . . ?
C6 N11 B1 N12 114.9(6) . . . . ?
C12 N13 B1 N11 121.1(6) . . . . ?
C12 N13 B1 N12 -124.1(6) . . . . ?
C12 C11 C10 N6 -1.0(6) . . . . ?
C47 C46 C45 C44 2.1(10) . . . . ?
C9 N12 B1 N11 -115.0(7) . . . . ?
C9 N12 B1 N13 130.4(6) . . . . ?
C31 N7 C38 C39 58.2(6) . . . . ?
C31 N7 C37 C36 66.9(5) . . . . ?
C29 C20 C21 C22 -1.4(9) . . . . ?
C29 C28 C23 C22 -3.6(9) . . . . ?
C29 C28 C23 C24 175.3(6) . . . . ?
C29 C28 C27 C26 -177.7(7) . . . . ?
C17 N10 C13 C14 1.8(7) . . . . ?
C13 N10 C17 C18 175.6(5) . . . . ?
C13 N10 C17 C16 -1.7(8) . . . . ?
C46 C47 C42 C41 177.5(6) . . . . ?
C46 C47 C42 C43 -1.5(9) . . . . ?
C46 C45 C44 C43 -2.2(11) . . . . ?
C28 C23 C24 C25 2.9(10) . . . . ?
C28 C27 C26 C25 1.8(11) . . . . ?
C14 C15 C16 C17 -0.5(9) . . . . ?
C44 C43 C42 C47 1.4(9) . . . . ?
C44 C43 C42 C41 -177.6(6) . . . . ?
C22 C23 C24 C25 -178.2(7) . . . . ?
C42 C47 C46 C45 -0.2(9) . . . . ?
C42 C43 C44 C45 0.4(10) . . . . ?
C23 C28 C27 C26 2.2(10) . . . . ?
C27 C28 C23 C22 176.6(6) . . . . ?
C27 C28 C23 C24 -4.5(10) . . . . ?
C35 C36 C37 N7 -143.3(6) . . . . ?
C16 C15 C14 C13 0.7(9) . . . . ?
C26 C25 C24 C23 0.9(11) . . . . ?
B1 N11 C6 C5 -171.7(6) . . . . ?
B1 N13 C12 C11 -178.6(5) . . . . ?
B1 N12 C9 C8 172.0(6) . . . . ?
C24 C25 C26 C27 -3.4(12) . . . . ?
